data_4117692
loop_
_publ_author_name
'Manabu Hoshino'
'Hidehiro Uekusa'
'Ayana Tomita'
'Shin-ya Koshihara'
'Tokushi Sato'
'Shunsuke Nozawa'
'Shin-ichi Adachi'
'Kei Ohkubo'
'Hiroaki Kotani'
'Shunichi Fukuzumi'

_publ_contact_author_address
;
Department of Chemistry and Materials Science
Tokyo Institute of Technology 
Oh-okayama
Meguro-ku
Tokyo
152-8551
JAPAN
;
_publ_contact_author_email mhoshino@chem.titech.ac.jp
_publ_contact_author_name 'Manabu Hoshino'
_publ_section_title
;
 Determination of the Structural Features of a Long-Lived
 Electron-Transfer State of 9-Mesityl-10-methylacridinium Ion
;
_journal_name_full 'Journal of the American Chemical Society'
_journal_page_first 4569
_journal_page_last 4572
_journal_paper_doi 10.1021/ja300602h
_journal_volume 134
_journal_year 2012
_chemical_formula_moiety 'C23 H22 N 1+, O4 Cl 1-'
_chemical_formula_sum 'C23 H22 Cl N O4'
_chemical_formula_weight 411.87
_space_group_IT_number 14
_symmetry_cell_setting monoclinic
_symmetry_Int_Tables_number 14
_symmetry_space_group_name_Hall '-P 2yab'
_symmetry_space_group_name_H-M 'P 1 21/a 1'
_atom_sites_solution_hydrogens geom
_atom_sites_solution_primary direct
_atom_sites_solution_secondary difmap
_audit_creation_method SHELXL-97
_cell_angle_alpha 90.00
_cell_angle_beta 104.2460(3)
_cell_angle_gamma 90.00
_cell_formula_units_Z 4
_cell_length_a 11.8740(1)
_cell_length_b 14.0520(1)
_cell_length_c 12.2930(1)
_cell_measurement_temperature 90(2)
_cell_volume 1988.05(3)
_computing_cell_refinement 'Scalepack (Otwinowski & Minor, 1997)'
_computing_data_collection 'marccd software (Doyle, 2006)'
_computing_data_reduction 'Denzo (Otwinowski & Minor, 1997)'
_computing_molecular_graphics 'ORTEP-3 for Windows (Farrugia, 1998)'
_computing_publication_material 'SHELXL-97 (Sheldrick, 1997)'
_computing_structure_refinement 'SHELXL-97 (Sheldrick, 1997)'
_computing_structure_solution 'SHELXS-97 (Sheldrick, 1990)'
_diffrn_ambient_temperature 90(2)
_diffrn_measured_fraction_theta_full 0.995
_diffrn_measured_fraction_theta_max 0.995
_diffrn_measurement_device_type 'MarCCD 165 with MarDTB'
_diffrn_measurement_method 'phi scan'
_diffrn_radiation_monochromator 'Si 111'
_diffrn_radiation_probe x-ray
_diffrn_radiation_type synchrotron
_diffrn_radiation_wavelength 0.6889
_diffrn_reflns_av_R_equivalents 0.0614
_diffrn_reflns_av_sigmaI/netI 0.0350
_diffrn_reflns_limit_h_max 19
_diffrn_reflns_limit_h_min -19
_diffrn_reflns_limit_k_max 23
_diffrn_reflns_limit_k_min -23
_diffrn_reflns_limit_l_max 20
_diffrn_reflns_limit_l_min -20
_diffrn_reflns_number 44933
_diffrn_reflns_theta_full 35.03
_diffrn_reflns_theta_max 35.03
_diffrn_reflns_theta_min 1.66
_diffrn_source_type 'PF-AR NW14A undulator beamline'
_exptl_absorpt_coefficient_mu 0.222
_exptl_absorpt_correction_T_max 0.98748
_exptl_absorpt_correction_T_min 0.92108
_exptl_absorpt_correction_type multi-scan
_exptl_absorpt_process_details 'PLATON-MULABS was used (A.L.Spek, 2008)'
_exptl_crystal_colour yellow
_exptl_crystal_density_diffrn 1.376
_exptl_crystal_description block
_exptl_crystal_F_000 864
_exptl_crystal_size_max 0.25
_exptl_crystal_size_mid 0.16
_exptl_crystal_size_min 0.15
_refine_diff_density_max 0.669
_refine_diff_density_min -0.463
_refine_diff_density_rms 0.074
_refine_ls_extinction_method none
_refine_ls_goodness_of_fit_ref 1.062
_refine_ls_hydrogen_treatment refxyz
_refine_ls_matrix_type full
_refine_ls_number_parameters 328
_refine_ls_number_reflns 9590
_refine_ls_number_restraints 0
_refine_ls_restrained_S_all 1.062
_refine_ls_R_factor_all 0.0428
_refine_ls_R_factor_gt 0.0380
_refine_ls_shift/su_max 0.001
_refine_ls_shift/su_mean 0.000
_refine_ls_structure_factor_coef Fsqd
_refine_ls_weighting_details 'calc w=1/[\s^2^(Fo^2^)+(0.0759P)^2^+0.2188P] where P=(Fo^2^+2Fc^2^)/3'
_refine_ls_weighting_scheme calc
_refine_ls_wR_factor_gt 0.1138
_refine_ls_wR_factor_ref 0.1172
_reflns_number_gt 8399
_reflns_number_total 9590
_reflns_threshold_expression >2sigma(I)
_cod_data_source_file ja300602h_si_002_2.cif
_cod_data_source_block 1off
_cod_original_sg_symbol_H-M 'P 21/a'
_cod_database_code 4117692

loop_
_symmetry_equiv_pos_as_xyz
'x, y, z'
'-x+1/2, y+1/2, -z'
'-x, -y, -z'
'x-1/2, -y-1/2, z'

loop_
_atom_site_label
_atom_site_type_symbol
_atom_site_fract_x
_atom_site_fract_y
_atom_site_fract_z
_atom_site_U_iso_or_equiv
_atom_site_adp_type
_atom_site_occupancy
_atom_site_symmetry_multiplicity
_atom_site_calc_flag
Cl1 Cl 0.265149(14) 0.395600(11) 0.021983(13) 0.01255(5) Uani 1 1 d
O1 O 0.30862(5) 0.36377(5) 0.13620(5) 0.02061(12) Uani 1 1 d
O2 O 0.35979(6) 0.39876(5) -0.03222(5) 0.02402(13) Uani 1 1 d
O3 O 0.17693(6) 0.33085(5) -0.03726(6) 0.02868(15) Uani 1 1 d
O4 O 0.21522(6) 0.48922(5) 0.02163(6) 0.02465(13) Uani 1 1 d
N10 N 0.05451(5) 0.34001(4) 0.17939(5) 0.01065(9) Uani 1 1 d
C1 C 0.18580(6) 0.52357(5) 0.38952(5) 0.01196(11) Uani 1 1 d
H1 H 0.2429(10) 0.5268(9) 0.4584(10) 0.014 Uiso 1 1 d
C1A C 0.16491(5) 0.43325(4) 0.33469(5) 0.00953(10) Uani 1 1 d
C2 C 0.12690(7) 0.60297(5) 0.34245(6) 0.01411(12) Uani 1 1 d
H2 H 0.1434(11) 0.6643(9) 0.3799(10) 0.017 Uiso 1 1 d
C3 C 0.04310(7) 0.59554(5) 0.23873(6) 0.01450(12) Uani 1 1 d
H3 H 0.0017(11) 0.6519(9) 0.2010(11) 0.017 Uiso 1 1 d
C4 C 0.01751(6) 0.50984(5) 0.18476(6) 0.01320(11) Uani 1 1 d
H4 H -0.0399(11) 0.5081(9) 0.1155(11) 0.016 Uiso 1 1 d
C4A C 0.07806(5) 0.42649(4) 0.23168(5) 0.01010(10) Uani 1 1 d
C5 C 0.10486(6) 0.17526(5) 0.15470(6) 0.01366(11) Uani 1 1 d
H5 H 0.0489(11) 0.1701(9) 0.0881(10) 0.016 Uiso 1 1 d
C5A C 0.12236(5) 0.26180(4) 0.21625(5) 0.01020(10) Uani 1 1 d
C6 C 0.17509(7) 0.09846(5) 0.19173(6) 0.01584(12) Uani 1 1 d
H6 H 0.1661(11) 0.0416(9) 0.1473(11) 0.019 Uiso 1 1 d
C7 C 0.26475(7) 0.10309(5) 0.29217(6) 0.01522(12) Uani 1 1 d
H7 H 0.3157(11) 0.0469(9) 0.3170(10) 0.018 Uiso 1 1 d
C8 C 0.28190(6) 0.18490(5) 0.35410(5) 0.01235(11) Uani 1 1 d
H8 H 0.3425(11) 0.1885(9) 0.4239(10) 0.015 Uiso 1 1 d
C8A C 0.21175(5) 0.26719(4) 0.31790(5) 0.00975(10) Uani 1 1 d
C9 C 0.22973(5) 0.35239(4) 0.37957(5) 0.00910(10) Uani 1 1 d
C11 C -0.04499(7) 0.33088(5) 0.08017(6) 0.01712(13) Uani 1 1 d
H11A H -0.0990(12) 0.3777(10) 0.0794(12) 0.026 Uiso 1 1 d
H11B H -0.0774(12) 0.2692(10) 0.0822(12) 0.026 Uiso 1 1 d
H11C H -0.0211(12) 0.3423(10) 0.0129(12) 0.026 Uiso 1 1 d
C12 C 0.31635(5) 0.35855(4) 0.49019(5) 0.00958(10) Uani 1 1 d
C13 C 0.27739(6) 0.35514(5) 0.58937(5) 0.01105(10) Uani 1 1 d
C14 C 0.35846(6) 0.36228(5) 0.69286(5) 0.01341(11) Uani 1 1 d
H14 H 0.3333(11) 0.3610(9) 0.7638(11) 0.016 Uiso 1 1 d
C15 C 0.47693(6) 0.37374(5) 0.69995(6) 0.01412(11) Uani 1 1 d
C16 C 0.51290(6) 0.37731(5) 0.60010(6) 0.01395(11) Uani 1 1 d
H16 H 0.5961(11) 0.3904(9) 0.6035(11) 0.017 Uiso 1 1 d
C17 C 0.43501(6) 0.36987(5) 0.49500(5) 0.01131(10) Uani 1 1 d
C18 C 0.14990(7) 0.34449(6) 0.58550(6) 0.01690(12) Uani 1 1 d
H18A H 0.1411(12) 0.3333(10) 0.6573(12) 0.025 Uiso 1 1 d
H18B H 0.1124(12) 0.2943(10) 0.5320(12) 0.025 Uiso 1 1 d
H18C H 0.1078(13) 0.4012(10) 0.5573(12) 0.025 Uiso 1 1 d
C19 C 0.56363(8) 0.38312(7) 0.81160(7) 0.02196(15) Uani 1 1 d
H19A H 0.6117(13) 0.3237(12) 0.8334(13) 0.033 Uiso 1 1 d
H19B H 0.5318(14) 0.4012(11) 0.8765(14) 0.033 Uiso 1 1 d
H19C H 0.6288(14) 0.4088(12) 0.8072(13) 0.033 Uiso 1 1 d
C20 C 0.47811(6) 0.37334(6) 0.38956(6) 0.01579(12) Uani 1 1 d
H20A H 0.5533(13) 0.3971(9) 0.4017(12) 0.024 Uiso 1 1 d
H20B H 0.4343(12) 0.4134(10) 0.3355(11) 0.024 Uiso 1 1 d
H20C H 0.4760(12) 0.3123(10) 0.3569(11) 0.024 Uiso 1 1 d

loop_
_atom_site_aniso_label
_atom_site_aniso_U_11
_atom_site_aniso_U_22
_atom_site_aniso_U_33
_atom_site_aniso_U_23
_atom_site_aniso_U_13
_atom_site_aniso_U_12
Cl1 0.01125(7) 0.01497(8) 0.01052(7) 0.00128(4) 0.00093(5) 0.00127(5)
O1 0.0195(3) 0.0319(3) 0.0104(2) 0.0072(2) 0.00357(18) 0.0018(2)
O2 0.0211(3) 0.0362(4) 0.0181(3) 0.0115(2) 0.0113(2) 0.0085(2)
O3 0.0260(3) 0.0234(3) 0.0294(3) -0.0039(2) -0.0071(2) -0.0074(2)
O4 0.0216(3) 0.0195(3) 0.0275(3) -0.0048(2) -0.0042(2) 0.0089(2)
N10 0.0102(2) 0.0106(2) 0.0101(2) -0.00078(16) 0.00049(16) -0.00090(16)
C1 0.0133(2) 0.0099(2) 0.0117(2) -0.00119(18) 0.00127(19) 0.00050(19)
C1A 0.0093(2) 0.0095(2) 0.0094(2) -0.00031(17) 0.00149(17) 0.00040(17)
C2 0.0175(3) 0.0101(2) 0.0137(3) -0.00065(19) 0.0019(2) 0.0019(2)
C3 0.0165(3) 0.0122(3) 0.0140(3) 0.0008(2) 0.0022(2) 0.0040(2)
C4 0.0136(3) 0.0124(2) 0.0122(2) 0.00078(19) 0.0004(2) 0.0030(2)
C4A 0.0096(2) 0.0105(2) 0.0097(2) -0.00031(18) 0.00147(18) 0.00014(18)
C5 0.0168(3) 0.0115(2) 0.0124(2) -0.00301(19) 0.0031(2) -0.0024(2)
C5A 0.0112(2) 0.0097(2) 0.0097(2) -0.00048(17) 0.00270(18) -0.00108(18)
C6 0.0210(3) 0.0111(3) 0.0159(3) -0.0033(2) 0.0055(2) -0.0011(2)
C7 0.0195(3) 0.0104(3) 0.0161(3) -0.0008(2) 0.0052(2) 0.0020(2)
C8 0.0151(3) 0.0100(2) 0.0120(2) 0.00060(19) 0.0034(2) 0.0017(2)
C8A 0.0110(2) 0.0089(2) 0.0094(2) -0.00025(17) 0.00260(18) 0.00011(18)
C9 0.0095(2) 0.0092(2) 0.0086(2) -0.00015(17) 0.00233(17) 0.00017(17)
C11 0.0145(3) 0.0162(3) 0.0163(3) -0.0024(2) -0.0046(2) -0.0013(2)
C12 0.0104(2) 0.0096(2) 0.0083(2) -0.00031(17) 0.00145(17) 0.00110(18)
C13 0.0135(2) 0.0105(2) 0.0096(2) -0.00041(18) 0.00361(19) -0.00027(19)
C14 0.0178(3) 0.0132(3) 0.0089(2) -0.00049(19) 0.0026(2) 0.0003(2)
C15 0.0169(3) 0.0132(3) 0.0101(2) -0.00097(19) -0.0008(2) 0.0012(2)
C16 0.0115(2) 0.0164(3) 0.0123(2) -0.0012(2) -0.0001(2) 0.0010(2)
C17 0.0103(2) 0.0131(2) 0.0103(2) -0.00064(18) 0.00194(18) 0.00130(19)
C18 0.0152(3) 0.0215(3) 0.0158(3) -0.0012(2) 0.0072(2) -0.0036(2)
C19 0.0224(3) 0.0265(4) 0.0124(3) -0.0016(2) -0.0045(2) 0.0002(3)
C20 0.0128(3) 0.0225(3) 0.0133(3) -0.0006(2) 0.0055(2) 0.0001(2)

loop_
_atom_type_symbol
_atom_type_description
_atom_type_scat_dispersion_real
_atom_type_scat_dispersion_imag
_atom_type_scat_source
C C 0.0019 0.0015 'International Tables Vol. C Table 6.1.1.4 and Sasaki (1989)'
H H 0.0000 0.0000 'International Tables Vol. C Table 6.1.1.4'
N N 0.0037 0.0031 'International Tables Vol. C Table 6.1.1.4 and Sasaki (1989)'
O O 0.0071 0.0057 'International Tables Vol. C Table 6.1.1.4 and Sasaki (1989)'
Cl Cl 0.1257 0.1500 'International Tables Vol. C Table 6.1.1.4 and Sasaki (1989)'

loop_
_geom_angle_atom_site_label_1
_geom_angle_atom_site_label_2
_geom_angle_atom_site_label_3
_geom_angle
O2 Cl1 O3 109.76(5)
O2 Cl1 O4 109.70(4)
O3 Cl1 O4 109.08(4)
O2 Cl1 O1 109.06(4)
O3 Cl1 O1 109.71(4)
O4 Cl1 O1 109.51(4)
C4A N10 C5A 121.31(5)
C4A N10 C11 119.50(5)
C5A N10 C11 119.18(5)
C2 C1 C1A 120.89(6)
C2 C1 H1 121.2(8)
C1A C1 H1 117.9(8)
C9 C1A C4A 120.06(6)
C9 C1A C1 121.16(5)
C4A C1A C1 118.78(6)
C1 C2 C3 119.61(6)
C1 C2 H2 120.0(7)
C3 C2 H2 120.4(7)
C4 C3 C2 121.56(6)
C4 C3 H3 116.9(7)
C2 C3 H3 121.5(7)
C3 C4 C4A 119.83(6)
C3 C4 H4 118.7(7)
C4A C4 H4 121.5(7)
N10 C4A C4 121.07(6)
N10 C4A C1A 119.66(6)
C4 C4A C1A 119.27(6)
C6 C5 C5A 119.98(6)
C6 C5 H5 118.7(8)
C5A C5 H5 121.3(8)
N10 C5A C5 120.85(6)
N10 C5A C8A 119.73(5)
C5 C5A C8A 119.41(6)
C5 C6 C7 121.15(6)
C5 C6 H6 119.5(8)
C7 C6 H6 119.2(8)
C8 C7 C6 120.02(6)
C8 C7 H7 120.0(7)
C6 C7 H7 119.9(7)
C7 C8 C8A 120.75(6)
C7 C8 H8 120.7(7)
C8A C8 H8 118.6(7)
C9 C8A C5A 119.91(5)
C9 C8A C8 121.42(6)
C5A C8A C8 118.67(6)
C8A C9 C1A 118.74(5)
C8A C9 C12 121.36(5)
C1A C9 C12 119.90(5)
N10 C11 H11A 111.1(9)
N10 C11 H11B 107.7(9)
H11A C11 H11B 111.6(12)
N10 C11 H11C 110.7(9)
H11A C11 H11C 103.1(13)
H11B C11 H11C 112.8(12)
C17 C12 C13 120.50(6)
C17 C12 C9 120.28(6)
C13 C12 C9 119.20(6)
C14 C13 C12 119.12(6)
C14 C13 C18 119.76(6)
C12 C13 C18 121.12(6)
C15 C14 C13 121.50(6)
C15 C14 H14 117.7(7)
C13 C14 H14 120.7(7)
C16 C15 C14 118.06(6)
C16 C15 C19 120.66(7)
C14 C15 C19 121.28(7)
C17 C16 C15 122.33(6)
C17 C16 H16 118.5(8)
C15 C16 H16 119.0(8)
C16 C17 C12 118.48(6)
C16 C17 C20 120.39(6)
C12 C17 C20 121.13(6)
C13 C18 H18A 109.5(9)
C13 C18 H18B 112.0(8)
H18A C18 H18B 111.9(12)
C13 C18 H18C 111.0(9)
H18A C18 H18C 108.3(12)
H18B C18 H18C 104.0(12)
C15 C19 H19A 112.7(9)
C15 C19 H19B 116.3(9)
H19A C19 H19B 107.4(12)
C15 C19 H19C 113.6(10)
H19A C19 H19C 84.6(13)
H19B C19 H19C 117.7(14)
C17 C20 H20A 112.9(9)
C17 C20 H20B 112.8(9)
H20A C20 H20B 104.1(12)
C17 C20 H20C 110.9(8)
H20A C20 H20C 108.6(12)
H20B C20 H20C 107.2(12)

loop_
_geom_bond_atom_site_label_1
_geom_bond_atom_site_label_2
_geom_bond_distance
Cl1 O2 1.4412(6)
Cl1 O3 1.4422(6)
Cl1 O4 1.4425(6)
Cl1 O1 1.4426(6)
N10 C4A 1.3711(8)
N10 C5A 1.3720(8)
N10 C11 1.4801(9)
C1 C2 1.3674(9)
C1 C1A 1.4298(9)
C1 H1 0.947(12)
C1A C9 1.4068(9)
C1A C4A 1.4259(8)
C2 C3 1.4150(10)
C2 H2 0.973(13)
C3 C4 1.3724(10)
C3 H3 0.986(12)
C4 C4A 1.4203(9)
C4 H4 0.951(12)
C5 C6 1.3713(10)
C5 C5A 1.4203(9)
C5 H5 0.922(12)
C5A C8A 1.4286(9)
C6 C7 1.4196(11)
C6 H6 0.958(13)
C7 C8 1.3661(10)
C7 H7 0.996(13)
C8 C8A 1.4305(9)
C8 H8 0.976(12)
C8A C9 1.4050(9)
C9 C12 1.4920(8)
C11 H11A 0.918(15)
C11 H11B 0.951(14)
C11 H11C 0.952(14)
C12 C17 1.4046(9)
C12 C13 1.4073(9)
C13 C14 1.3973(9)
C13 C18 1.5103(10)
C14 C15 1.3972(11)
C14 H14 0.989(13)
C15 C16 1.3962(10)
C15 C19 1.5051(10)
C16 C17 1.3955(9)
C16 H16 0.996(13)
C17 C20 1.5071(10)
C18 H18A 0.928(14)
C18 H18B 0.992(14)
C18 H18C 0.959(14)
C19 H19A 1.010(16)
C19 H19B 0.997(17)
C19 H19C 0.867(16)
C20 H20A 0.930(15)
C20 H20B 0.927(14)
C20 H20C 0.945(14)

loop_
_geom_hbond_atom_site_label_D
_geom_hbond_atom_site_label_H
_geom_hbond_atom_site_label_A
_geom_hbond_distance_DH
_geom_hbond_distance_HA
_geom_hbond_distance_DA
_geom_hbond_angle_DHA
_geom_hbond_site_symmetry_A
C3 H3 O3 0.986(12) 2.551(12) 3.2932(10) 132.0(9) 3_565
C4 H4 O4 0.951(12) 2.334(12) 3.2592(9) 164.1(11) 3_565
C5 H5 O2 0.922(12) 2.556(12) 3.3969(9) 151.9(10) 4_565
C6 H6 O2 0.958(13) 2.432(13) 3.3899(9) 178.9(11) 2_545
C11 H11C O3 0.952(14) 2.578(15) 3.3015(12) 133.0(11) .
C11 H11A O4 0.918(15) 2.469(15) 3.2859(10) 148.3(13) 3_565
C11 H11B O1 0.951(14) 2.491(14) 3.4010(11) 160.1(12) 4_565
C14 H14 O2 0.989(13) 2.506(13) 3.4145(9) 152.5(10) 1_556

loop_
_geom_torsion_atom_site_label_1
_geom_torsion_atom_site_label_2
_geom_torsion_atom_site_label_3
_geom_torsion_atom_site_label_4
_geom_torsion
C2 C1 C1A C9 176.44(7)
C2 C1 C1A C4A -2.38(10)
C1A C1 C2 C3 0.77(11)
C1 C2 C3 C4 1.30(12)
C2 C3 C4 C4A -1.69(11)
C5A N10 C4A C4 171.55(6)
C11 N10 C4A C4 -7.55(10)
C5A N10 C4A C1A -8.26(9)
C11 N10 C4A C1A 172.63(6)
C3 C4 C4A N10 -179.79(7)
C3 C4 C4A C1A 0.02(10)
C9 C1A C4A N10 2.95(9)
C1 C1A C4A N10 -178.22(6)
C9 C1A C4A C4 -176.87(6)
C1 C1A C4A C4 1.96(9)
C4A N10 C5A C5 -173.29(6)
C11 N10 C5A C5 5.81(10)
C4A N10 C5A C8A 6.80(9)
C11 N10 C5A C8A -174.10(6)
C6 C5 C5A N10 178.70(6)
C6 C5 C5A C8A -1.39(10)
C5A C5 C6 C7 0.96(11)
C5 C6 C7 C8 0.34(12)
C6 C7 C8 C8A -1.18(11)
N10 C5A C8A C9 0.01(9)
C5 C5A C8A C9 -179.90(6)
N10 C5A C8A C8 -179.53(6)
C5 C5A C8A C8 0.56(9)
C7 C8 C8A C9 -178.80(7)
C7 C8 C8A C5A 0.72(10)
C5A C8A C9 C1A -5.07(9)
C8 C8A C9 C1A 174.45(6)
C5A C8A C9 C12 175.49(6)
C8 C8A C9 C12 -4.99(10)
C4A C1A C9 C8A 3.63(9)
C1 C1A C9 C8A -175.18(6)
C4A C1A C9 C12 -176.93(6)
C1 C1A C9 C12 4.26(9)
C8A C9 C12 C17 80.20(8)
C1A C9 C12 C17 -99.23(7)
C8A C9 C12 C13 -101.29(7)
C1A C9 C12 C13 79.28(8)
C17 C12 C13 C14 -0.59(9)
C9 C12 C13 C14 -179.10(6)
C17 C12 C13 C18 179.07(6)
C9 C12 C13 C18 0.55(9)
C12 C13 C14 C15 0.71(10)
C18 C13 C14 C15 -178.95(7)
C13 C14 C15 C16 -0.42(10)
C13 C14 C15 C19 178.91(7)
C14 C15 C16 C17 0.01(11)
C19 C15 C16 C17 -179.33(7)
C15 C16 C17 C12 0.10(11)
C15 C16 C17 C20 -179.52(7)
C13 C12 C17 C16 0.19(10)
C9 C12 C17 C16 178.69(6)
C13 C12 C17 C20 179.81(6)
C9 C12 C17 C20 -1.69(10)

loop_
_cod_related_entry_id
_cod_related_entry_database
_cod_related_entry_code
1 ChemSpider 13095288
